data_1572157
loop_
_publ_author_name
'Franc\'es-Poveda, Enrique'
'Mart\'inez de Sarasa Buchaca, Marc'
'Moya-L\'opez, Carmen'
'Vitorica-Yrezabal, I\~nigo J.'
'L\'opez-Solera, Isabel'
'Castro-Osma, Jos\'e A.'
'la Cruz-Mart\'inez, Felipe de'
'Lara-S\'anchez, Agust\'in'

_publ_section_title
;
 Calcium-catalysed ring-opening copolymerisation of epoxides and cyclic
 anhydrides
;
_journal_issue 32
_journal_name_full 'Polymer Chemistry'
_journal_page_first 3238
_journal_page_last 3245
_journal_paper_doi 10.1039/D4PY00379A
_journal_volume 15
_journal_year 2024
_chemical_formula_moiety 'C44 H58 Ca2 I2 N8 O4, 2(C H2 Cl2), C3 H7'
_chemical_formula_sum 'C49 H69 Ca2 Cl4 I2 N8 O4'
_chemical_formula_weight 1309.88
_space_group_crystal_system monoclinic
_space_group_IT_number 14
_space_group_name_Hall '-P 2ybc'
_space_group_name_H-M_alt 'P 1 21/c 1'
_atom_sites_solution_hydrogens geom
_atom_sites_solution_primary dual
_audit_creation_date 2024-02-13
_audit_creation_method
;
Olex2 1.5
(compiled 2023.08.24 svn.re1ec1418 for OlexSys, GUI svn.r6817)
;
_audit_update_record
;
2024-02-13 deposited with the CCDC.	2024-07-08 downloaded from the CCDC.
;
_cell_angle_alpha 90
_cell_angle_beta 95.473(6)
_cell_angle_gamma 90
_cell_formula_units_Z 4
_cell_length_a 12.835(2)
_cell_length_b 17.351(3)
_cell_length_c 26.132(5)
_cell_measurement_reflns_used 9622
_cell_measurement_temperature 150.00
_cell_measurement_theta_max 28.40
_cell_measurement_theta_min 2.35
_cell_volume 5793.1(17)
_computing_cell_refinement 'SAINT V8.40B (?, 2016)'
_computing_data_reduction 'SAINT V8.40B (?, 2016)'
_computing_molecular_graphics 'Olex2 1.5 (Dolomanov et al., 2009)'
_computing_publication_material 'Olex2 1.5 (Dolomanov et al., 2009)'
_computing_structure_refinement 'XL  (Sheldrick, 2008)'
_computing_structure_solution 'SHELXT 2018/2 (Sheldrick, 2018)'
_diffrn_ambient_temperature 150.00
_diffrn_measured_fraction_theta_full 0.992
_diffrn_measured_fraction_theta_max 0.992
_diffrn_measurement_device_type 'Bruker APEX-II CCD'
_diffrn_measurement_method '\f and \w scans'
_diffrn_radiation_type MoK\a
_diffrn_radiation_wavelength 0.71073
_diffrn_reflns_av_R_equivalents 0.0732
_diffrn_reflns_av_unetI/netI 0.0547
_diffrn_reflns_Laue_measured_fraction_full 0.992
_diffrn_reflns_Laue_measured_fraction_max 0.992
_diffrn_reflns_limit_h_max 15
_diffrn_reflns_limit_h_min -12
_diffrn_reflns_limit_k_max 20
_diffrn_reflns_limit_k_min -20
_diffrn_reflns_limit_l_max 31
_diffrn_reflns_limit_l_min -31
_diffrn_reflns_number 67749
_diffrn_reflns_point_group_measured_fraction_full 0.992
_diffrn_reflns_point_group_measured_fraction_max 0.992
_diffrn_reflns_theta_full 25.242
_diffrn_reflns_theta_max 25.350
_diffrn_reflns_theta_min 1.957
_diffrn_source_current 1.4
_diffrn_source_power 0.07
_diffrn_source_voltage 50.0
_diffrn_standards_number 0
_exptl_absorpt_coefficient_mu 1.495
_exptl_absorpt_correction_T_max 0.7458
_exptl_absorpt_correction_T_min 0.5105
_exptl_absorpt_correction_type multi-scan
_exptl_absorpt_process_details
;
SADABS-2016/2 (Bruker,2016/2) was used for absorption correction.
wR2(int) was 0.1420 before and 0.0923 after correction.
The Ratio of minimum to maximum transmission is 0.6845.
The \l/2 correction factor is Not present.
;
_exptl_crystal_colour 'clear colourless'
_exptl_crystal_colour_lustre clear
_exptl_crystal_colour_primary colourless
_exptl_crystal_density_diffrn 1.502
_exptl_crystal_description block
_exptl_crystal_F_000 2660
_exptl_crystal_size_max 0.22
_exptl_crystal_size_mid 0.18
_exptl_crystal_size_min 0.16
_refine_diff_density_max 1.502
_refine_diff_density_min -1.825
_refine_diff_density_rms 0.201
_refine_ls_extinction_method none
_refine_ls_goodness_of_fit_ref 1.145
_refine_ls_hydrogen_treatment constr
_refine_ls_matrix_type full
_refine_ls_number_parameters 619
_refine_ls_number_reflns 10522
_refine_ls_number_restraints 44
_refine_ls_restrained_S_all 1.145
_refine_ls_R_factor_all 0.1283
_refine_ls_R_factor_gt 0.1078
_refine_ls_shift/su_max 0.000
_refine_ls_shift/su_mean 0.000
_refine_ls_structure_factor_coef Fsqd
_refine_ls_weighting_details 'w=1/[\s^2^(Fo^2^)+(0.0131P)^2^+226.0766P] where P=(Fo^2^+2Fc^2^)/3'
_refine_ls_weighting_scheme calc
_refine_ls_wR_factor_gt 0.2780
_refine_ls_wR_factor_ref 0.2911
_reflns_Friedel_coverage 0.000
_reflns_number_gt 8391
_reflns_number_total 10522
_reflns_threshold_expression 'I > 2\s(I)'
_cod_data_source_file d4py00379a2.cif
_cod_data_source_block mo_agu345_0m
_cod_depositor_comments 'Adding full bibliography for 1572157--1572158.cif.'
_cod_database_code 1572157
_shelx_shelxl_version_number 2019/1
_shelx_space_group_comment
;
The symmetry employed for this shelxl refinement is uniquely defined
by the following loop, which should always be used as a source of
symmetry information in preference to the above space-group names.
They are only intended as comments.
;
_shelx_estimated_absorpt_t_max 0.796
_shelx_estimated_absorpt_t_min 0.735
_olex2_refinement_description
;
1. Fixed Uiso
 At 1.2 times of:
  All C(H) groups, All C(H,H) groups
 At 1.5 times of:
  All C(H,H,H) groups
2. Restrained distances
 Cl4-C48 = Cl3-C48
 1.771 with sigma of 0.01
 Cl4-Cl3
 2.916 with sigma of 0.03
 C46-C45 \\sim C47-C46
 with sigma of 0.02
3. Uiso/Uaniso restraints and constraints
Cl4 \\sim Cl3 \\sim C48: within 2A with sigma of 0.04 and sigma for terminal
atoms of 0.08 within 2A
C47 \\sim C45 \\sim C46 \\sim C47 \\sim C46 \\sim C45: within 2A with sigma of
0.02 and sigma for terminal atoms of 0.04 within 2A
C48 \\sim Cl3 \\sim Cl4: within 2A with sigma of 0.01 and sigma for terminal
atoms of 0.02 within 2A
4. Rigid body (RIGU) restrains
 Cl4, Cl3, C48
 with sigma for 1-2 distances of 0.004 and sigma for 1-3 distances of 0.004
 C47, C45, C46, C47, C46, C45
 with sigma for 1-2 distances of 0.002 and sigma for 1-3 distances of 0.002
5.a Free rotating group:
 Cl4(Cl3,C48)
5.b Ternary CH refined with riding coordinates:
 C1(H1), C19(H19), C20(H20), C2(H2)
5.c Secondary CH2 refined with riding coordinates:
 C38(H38A,H38B), C44(H44A,H44B), C43(H43A,H43B), C46(H46A,H46B), C40(H40A,
 H40B), C47(H47A,H47B), C49(H49A,H49B), C42(H42A,H42B), C41(H41A,H41B),
 C39(H39A,H39B), C37(H37A,H37B), C48(H48A,H48B)
5.d Me refined with riding coordinates:
 C12(H12A,H12B,H12C), C45(H45A,H45B,H45C), C30(H30A,H30B,H30C), C11(H11A,H11B,
 H11C), C29(H29A,H29B,H29C), C7(H7A,H7B,H7C), C25(H25A,H25B,H25C), C24(H24A,
 H24B,H24C), C6(H6A,H6B,H6C)
5.e Aromatic/amide H refined with riding coordinates:
 C32(H32), C27(H27), C15(H15), C34(H34), C35(H35), C33(H33), C4(H4), C17(H17),
 C22(H22), C16(H16), C36(H36), C18(H18), C9(H9), C14(H14)
;
_olex2_submission_special_instructions 'No special instructions were received'

loop_
_space_group_symop_operation_xyz
'x, y, z'
'-x, y+1/2, -z+1/2'
'-x, -y, -z'
'x, -y-1/2, z-1/2'

loop_
_atom_site_label
_atom_site_type_symbol
_atom_site_fract_x
_atom_site_fract_y
_atom_site_fract_z
_atom_site_U_iso_or_equiv
_atom_site_adp_type
_atom_site_occupancy
_atom_site_site_symmetry_order
_atom_site_calc_flag
_atom_site_refinement_flags_posn
_atom_site_refinement_flags_adp
_atom_site_refinement_flags_occupancy
_atom_site_disorder_assembly
_atom_site_disorder_group
I1 I 0.55565(8) 0.38078(5) 0.23853(4) 0.0431(3) Uani 1 1 d . . . . .
I2 I 1.09560(8) 0.51477(6) 0.36513(4) 0.0507(3) Uani 1 1 d . . . . .
Ca1 Ca 0.6167(2) 0.51706(14) 0.31389(9) 0.0293(5) Uani 1 1 d . . . . .
Ca2 Ca 0.8807(2) 0.54789(14) 0.30297(10) 0.0311(6) Uani 1 1 d . . . . .
Cl1 Cl 0.2858(5) 0.5223(4) 0.1145(2) 0.0910(18) Uani 1 1 d . . . . .
Cl2 Cl 0.4211(8) 0.4299(5) 0.0575(3) 0.129(3) Uani 1 1 d . . . . .
O1 O 0.7736(7) 0.4847(5) 0.3533(3) 0.034(2) Uani 1 1 d . . . . .
O2 O 0.7221(7) 0.5833(5) 0.2637(3) 0.0294(18) Uani 1 1 d . . . . .
O3 O 0.4519(8) 0.5757(5) 0.2944(3) 0.040(2) Uani 1 1 d . . . . .
N7 N 0.8744(8) 0.6782(6) 0.2078(4) 0.030(2) Uani 1 1 d . . . . .
N4 N 0.7001(10) 0.5802(6) 0.4327(4) 0.035(3) Uani 1 1 d . . . . .
N5 N 0.9307(9) 0.6152(6) 0.2262(4) 0.035(2) Uani 1 1 d . . . . .
N2 N 0.6441(9) 0.6084(6) 0.3897(4) 0.033(2) Uani 1 1 d . . . . .
N1 N 0.5556(9) 0.4521(6) 0.3908(4) 0.032(2) Uani 1 1 d . . . . .
O4 O 0.8995(9) 0.4327(5) 0.2553(4) 0.044(2) Uani 1 1 d . . . . .
N3 N 0.6188(8) 0.4575(6) 0.4359(4) 0.030(2) Uani 1 1 d . . . . .
N8 N 0.8249(9) 0.7370(6) 0.2855(4) 0.031(2) Uani 1 1 d . . . . .
C3 C 0.7326(11) 0.6376(8) 0.4668(5) 0.036(3) Uani 1 1 d . . . . .
C31 C 0.6458(11) 0.6407(7) 0.1820(5) 0.034(3) Uani 1 1 d . . . . .
C38 C 0.3347(12) 0.6555(8) 0.2459(6) 0.047(4) Uani 1 1 d . . . . .
H38A H 0.268036 0.652341 0.223651 0.056 Uiso 1 1 calc R U . . .
H38B H 0.375934 0.699596 0.234732 0.056 Uiso 1 1 calc R U . . .
C8 C 0.5765(12) 0.4179(7) 0.4741(5) 0.038(3) Uani 1 1 d . . . . .
C1 C 0.7973(11) 0.4656(7) 0.4041(5) 0.033(3) Uani 1 1 d . . . . .
H1 H 0.867163 0.488415 0.415547 0.040 Uiso 1 1 calc R U . . .
N6 N 0.8742(11) 0.6899(6) 0.3222(4) 0.046(3) Uani 1 1 d . . . . .
C19 C 0.6939(9) 0.6513(7) 0.2373(5) 0.028(3) Uani 1 1 d . . . . .
H19 H 0.640686 0.677892 0.256575 0.033 Uiso 1 1 calc R U . . .
C10 C 0.4745(10) 0.4093(7) 0.4015(5) 0.031(3) Uani 1 1 d . . . . .
C26 C 0.9097(11) 0.7044(7) 0.1639(5) 0.035(3) Uani 1 1 d . . . . .
C20 C 0.7881(10) 0.7076(7) 0.2352(5) 0.028(3) Uani 1 1 d . . . . .
H20 H 0.759844 0.753217 0.214978 0.034 Uiso 1 1 calc R U . . .
C32 C 0.5696(11) 0.6901(7) 0.1618(5) 0.036(3) Uani 1 1 d . . . . .
H32 H 0.542436 0.727681 0.183357 0.043 Uiso 1 1 calc R U . . .
C21 C 0.8180(11) 0.8108(7) 0.3021(5) 0.035(3) Uani 1 1 d . . . . .
C13 C 0.8045(11) 0.3789(7) 0.4134(5) 0.034(3) Uani 1 1 d . . . . .
C12 C 0.3881(10) 0.3932(8) 0.3620(5) 0.038(3) Uani 1 1 d . . . . .
H12A H 0.335659 0.361065 0.376619 0.057 Uiso 1 1 calc R U . . .
H12B H 0.355843 0.441863 0.349726 0.057 Uiso 1 1 calc R U . . .
H12C H 0.415167 0.366047 0.333139 0.057 Uiso 1 1 calc R U . . .
C5 C 0.6391(12) 0.6848(7) 0.3980(5) 0.037(3) Uani 1 1 d . . . . .
C27 C 0.9881(12) 0.6585(8) 0.1531(6) 0.042(3) Uani 1 1 d . . . . .
H27 H 1.027304 0.662015 0.124178 0.051 Uiso 1 1 calc R U . . .
C44 C 0.9376(14) 0.3621(8) 0.2797(7) 0.051(4) Uani 1 1 d . . . . .
H44A H 0.924905 0.361698 0.316495 0.062 Uiso 1 1 calc R U . . .
H44B H 1.013523 0.355823 0.276983 0.062 Uiso 1 1 calc R U . . .
C43 C 0.8764(18) 0.2993(9) 0.2509(7) 0.068(5) Uani 1 1 d . . . . .
H43A H 0.915151 0.249896 0.252830 0.082 Uiso 1 1 calc R U . . .
H43B H 0.807245 0.291724 0.263993 0.082 Uiso 1 1 calc R U . . .
C45 C 0.874(2) 0.6403(15) 0.0122(11) 0.116(8) Uani 1 1 d D U . . .
H45A H 0.814510 0.660729 0.028874 0.174 Uiso 1 1 calc R U . . .
H45B H 0.937970 0.667300 0.025304 0.174 Uiso 1 1 calc R U . . .
H45C H 0.861501 0.648032 -0.025063 0.174 Uiso 1 1 calc R U . . .
C30 C 1.0787(13) 0.5403(8) 0.2002(6) 0.049(4) Uani 1 1 d . . . . .
H30A H 1.124173 0.541001 0.172132 0.073 Uiso 1 1 calc R U . . .
H30B H 1.121122 0.546995 0.233083 0.073 Uiso 1 1 calc R U . . .
H30C H 1.041591 0.490955 0.200137 0.073 Uiso 1 1 calc R U . . .
C15 C 0.8656(16) 0.2722(9) 0.4673(6) 0.062(5) Uani 1 1 d . . . . .
H15 H 0.905115 0.253638 0.497392 0.075 Uiso 1 1 calc R U . . .
C46 C 0.886(3) 0.5539(17) 0.0237(15) 0.149(9) Uani 1 1 d D U . . .
H46A H 0.824034 0.523710 0.009849 0.179 Uiso 1 1 calc R U . . .
H46B H 0.901543 0.543241 0.060902 0.179 Uiso 1 1 calc R U . . .
C40 C 0.3769(13) 0.6005(9) 0.3297(6) 0.050(4) Uani 1 1 d . . . . .
H40A H 0.413613 0.619800 0.362172 0.060 Uiso 1 1 calc R U . . .
H40B H 0.330688 0.557291 0.337592 0.060 Uiso 1 1 calc R U . . .
C47 C 0.981(3) 0.5409(18) -0.0068(16) 0.157(10) Uani 1 1 d D U . . .
H47A H 0.961455 0.545718 -0.044175 0.189 Uiso 1 1 calc R U . . .
H47B H 1.037214 0.578804 0.003435 0.189 Uiso 1 1 calc R U . . .
C34 C 0.5702(16) 0.6323(10) 0.0787(6) 0.063(5) Uani 1 1 d . . . . .
H34 H 0.543878 0.629357 0.043521 0.075 Uiso 1 1 calc R U . . .
C49 C 0.4046(18) 0.4754(12) 0.1146(8) 0.078(6) Uani 1 1 d . . . . .
H49A H 0.461697 0.513264 0.122000 0.093 Uiso 1 1 calc R U . . .
H49B H 0.410289 0.436711 0.142597 0.093 Uiso 1 1 calc R U . . .
C11 C 0.6249(16) 0.4142(9) 0.5280(5) 0.057(5) Uani 1 1 d . . . . .
H11A H 0.691449 0.442269 0.530868 0.086 Uiso 1 1 calc R U . . .
H11B H 0.577598 0.437706 0.550882 0.086 Uiso 1 1 calc R U . . .
H11C H 0.637466 0.360282 0.537846 0.086 Uiso 1 1 calc R U . . .
C35 C 0.6476(17) 0.5827(10) 0.0983(6) 0.064(5) Uani 1 1 d . . . . .
H35 H 0.674916 0.545786 0.076330 0.077 Uiso 1 1 calc R U . . .
C33 C 0.5313(14) 0.6861(9) 0.1103(6) 0.054(4) Uani 1 1 d . . . . .
H33 H 0.478099 0.720757 0.096958 0.064 Uiso 1 1 calc R U . . .
C42 C 0.8654(14) 0.3308(9) 0.1971(7) 0.055(4) Uani 1 1 d . . . . .
H42A H 0.804240 0.307959 0.176527 0.065 Uiso 1 1 calc R U . . .
H42B H 0.929123 0.320782 0.179560 0.065 Uiso 1 1 calc R U . . .
C4 C 0.6919(13) 0.7041(8) 0.4455(5) 0.042(3) Uani 1 1 d . . . . .
H4 H 0.698192 0.754108 0.460230 0.051 Uiso 1 1 calc R U . . .
C17 C 0.7525(13) 0.2484(8) 0.3909(6) 0.045(4) Uani 1 1 d . . . . .
H17 H 0.714306 0.213432 0.368269 0.054 Uiso 1 1 calc R U . . .
C29 C 0.8567(12) 0.7703(9) 0.1337(5) 0.045(4) Uani 1 1 d . . . . .
H29A H 0.801481 0.791874 0.152815 0.068 Uiso 1 1 calc R U . . .
H29B H 0.908381 0.810381 0.128370 0.068 Uiso 1 1 calc R U . . .
H29C H 0.825951 0.751292 0.100284 0.068 Uiso 1 1 calc R U . . .
C22 C 0.8623(11) 0.8113(8) 0.3520(5) 0.040(3) Uani 1 1 d . . . . .
H22 H 0.866165 0.854009 0.374868 0.048 Uiso 1 1 calc R U . . .
C16 C 0.8121(13) 0.2218(8) 0.4350(6) 0.046(4) Uani 1 1 d . . . . .
H16 H 0.815138 0.168118 0.442257 0.055 Uiso 1 1 calc R U . . .
C41 C 0.8501(14) 0.4159(8) 0.2051(6) 0.048(4) Uani 1 1 d . . . . .
H41A H 0.882742 0.446049 0.178703 0.058 Uiso 1 1 calc R U . . .
H41B H 0.774615 0.428662 0.203012 0.058 Uiso 1 1 calc R U . . .
C7 C 0.7967(14) 0.6215(9) 0.5163(5) 0.052(4) Uani 1 1 d . . . . .
H7A H 0.812124 0.566269 0.518826 0.077 Uiso 1 1 calc R U . . .
H7B H 0.862348 0.650578 0.517466 0.077 Uiso 1 1 calc R U . . .
H7C H 0.757674 0.637180 0.544996 0.077 Uiso 1 1 calc R U . . .
C25 C 0.9567(13) 0.7066(10) 0.4097(6) 0.051(4) Uani 1 1 d . . . . .
H25A H 0.969341 0.748391 0.434751 0.076 Uiso 1 1 calc R U . . .
H25B H 0.914411 0.666387 0.424143 0.076 Uiso 1 1 calc R U . . .
H25C H 1.023707 0.684635 0.401917 0.076 Uiso 1 1 calc R U . . .
C36 C 0.6863(13) 0.5858(8) 0.1497(6) 0.047(4) Uani 1 1 d . . . . .
H36 H 0.739643 0.551148 0.162830 0.056 Uiso 1 1 calc R U . . .
C39 C 0.3148(12) 0.6636(9) 0.3021(6) 0.046(4) Uani 1 1 d . . . . .
H39A H 0.338422 0.714669 0.315616 0.056 Uiso 1 1 calc R U . . .
H39B H 0.239398 0.657749 0.306295 0.056 Uiso 1 1 calc R U . . .
C2 C 0.7175(12) 0.4977(7) 0.4396(5) 0.036(3) Uani 1 1 d . . . . .
H2 H 0.749692 0.490580 0.475640 0.043 Uiso 1 1 calc R U . . .
C18 C 0.7502(11) 0.3272(8) 0.3809(5) 0.037(3) Uani 1 1 d . . . . .
H18 H 0.710247 0.345829 0.350943 0.044 Uiso 1 1 calc R U . . .
C24 C 0.7661(12) 0.8735(7) 0.2707(6) 0.040(3) Uani 1 1 d . . . . .
H24A H 0.770593 0.921638 0.290439 0.061 Uiso 1 1 calc R U . . .
H24B H 0.800886 0.880149 0.239206 0.061 Uiso 1 1 calc R U . . .
H24C H 0.692353 0.860303 0.261703 0.061 Uiso 1 1 calc R U . . .
C6 C 0.5853(11) 0.7371(7) 0.3592(5) 0.037(3) Uani 1 1 d . . . . .
H6A H 0.589704 0.790162 0.371976 0.056 Uiso 1 1 calc R U . . .
H6B H 0.618951 0.733643 0.327111 0.056 Uiso 1 1 calc R U . . .
H6C H 0.511612 0.722003 0.352681 0.056 Uiso 1 1 calc R U . . .
C9 C 0.4846(12) 0.3871(8) 0.4531(6) 0.041(3) Uani 1 1 d . . . . .
H9 H 0.436993 0.356700 0.470108 0.050 Uiso 1 1 calc R U . . .
C37 C 0.3959(11) 0.5810(8) 0.2443(5) 0.041(3) Uani 1 1 d . . . . .
H37A H 0.348290 0.536514 0.237709 0.049 Uiso 1 1 calc R U . . .
H37B H 0.444873 0.582934 0.217295 0.049 Uiso 1 1 calc R U . . .
C14 C 0.8631(12) 0.3506(8) 0.4569(6) 0.045(4) Uani 1 1 d . . . . .
H14 H 0.901662 0.385205 0.479676 0.053 Uiso 1 1 calc R U . . .
C28 C 1.0013(12) 0.6043(8) 0.1929(5) 0.041(3) Uani 1 1 d . . . . .
C23 C 0.9009(12) 0.7367(8) 0.3627(5) 0.040(3) Uani 1 1 d . . . . .
Cl4 Cl 0.7895(10) 0.3861(6) 0.0648(4) 0.188(5) Uani 1 1 d DG U . . .
Cl3 Cl 0.6124(10) 0.2843(7) 0.0370(6) 0.226(6) Uani 1 1 d DG U . . .
C48 C 0.671(2) 0.347(2) 0.0842(9) 0.223(9) Uani 1 1 d DG U . . .
H48A H 0.686078 0.319283 0.117038 0.267 Uiso 1 1 calc R U . . .
H48B H 0.622241 0.390003 0.089934 0.267 Uiso 1 1 calc R U . . .

loop_
_atom_site_aniso_label
_atom_site_aniso_U_11
_atom_site_aniso_U_22
_atom_site_aniso_U_33
_atom_site_aniso_U_23
_atom_site_aniso_U_13
_atom_site_aniso_U_12
I1 0.0411(6) 0.0312(5) 0.0562(6) -0.0109(4) 0.0009(4) -0.0009(4)
I2 0.0376(6) 0.0423(5) 0.0703(7) 0.0118(5) -0.0043(5) 0.0021(4)
Ca1 0.0324(14) 0.0224(12) 0.0329(13) 0.0018(10) 0.0014(10) -0.0011(10)
Ca2 0.0317(15) 0.0223(12) 0.0391(14) 0.0054(10) 0.0026(11) 0.0006(10)
Cl1 0.103(5) 0.091(4) 0.083(4) 0.013(3) 0.028(3) 0.030(3)
Cl2 0.180(8) 0.115(6) 0.096(5) -0.043(4) 0.044(5) 0.012(5)
O1 0.043(5) 0.029(4) 0.030(4) 0.007(4) 0.002(4) 0.004(4)
O2 0.024(5) 0.025(4) 0.038(5) 0.005(4) -0.001(4) 0.001(3)
O3 0.050(6) 0.033(5) 0.038(5) -0.002(4) 0.004(4) 0.005(4)
N7 0.029(6) 0.021(5) 0.040(6) 0.004(4) 0.003(4) 0.000(4)
N4 0.056(8) 0.019(5) 0.030(5) 0.001(4) -0.002(5) -0.001(5)
N5 0.041(7) 0.023(5) 0.042(6) 0.002(4) 0.014(5) -0.005(5)
N2 0.041(7) 0.023(5) 0.035(6) 0.001(4) 0.002(5) -0.001(5)
N1 0.036(6) 0.026(5) 0.034(6) 0.001(4) 0.000(5) 0.005(5)
O4 0.059(7) 0.026(5) 0.047(6) 0.002(4) 0.008(5) 0.005(4)
N3 0.026(6) 0.023(5) 0.040(6) 0.004(4) 0.003(4) -0.003(4)
N8 0.034(6) 0.023(5) 0.037(6) 0.000(4) 0.002(5) 0.001(4)
C3 0.040(8) 0.031(7) 0.037(7) -0.005(5) 0.003(6) -0.003(6)
C31 0.046(8) 0.023(6) 0.034(7) 0.003(5) 0.000(6) -0.005(6)
C38 0.032(8) 0.038(8) 0.067(10) 0.005(7) -0.009(7) 0.004(6)
C8 0.051(9) 0.028(7) 0.037(7) 0.005(5) 0.014(6) 0.006(6)
C1 0.039(8) 0.030(7) 0.029(6) 0.005(5) -0.001(5) -0.002(6)
N6 0.076(10) 0.028(6) 0.034(6) 0.002(5) 0.005(6) 0.004(6)
C19 0.021(6) 0.024(6) 0.036(6) 0.006(5) -0.004(5) 0.002(5)
C10 0.020(6) 0.026(6) 0.048(7) -0.001(5) 0.001(5) 0.003(5)
C26 0.044(8) 0.031(7) 0.029(6) 0.009(5) 0.000(6) 0.008(6)
C20 0.026(7) 0.022(6) 0.035(6) 0.003(5) -0.002(5) 0.003(5)
C32 0.035(8) 0.029(7) 0.043(7) 0.004(5) 0.004(6) -0.004(6)
C21 0.030(7) 0.028(6) 0.049(8) -0.004(6) 0.008(6) -0.003(5)
C13 0.041(8) 0.028(6) 0.033(7) 0.007(5) 0.003(6) 0.002(6)
C12 0.028(7) 0.033(7) 0.054(8) 0.000(6) 0.009(6) -0.011(6)
C5 0.052(9) 0.022(6) 0.037(7) -0.004(5) 0.008(6) 0.002(6)
C27 0.042(9) 0.043(8) 0.043(8) 0.006(6) 0.009(6) -0.002(7)
C44 0.053(10) 0.033(8) 0.066(10) 0.011(7) -0.001(8) 0.004(7)
C43 0.098(16) 0.032(8) 0.074(12) 0.002(8) 0.002(11) 0.001(9)
C45 0.115(18) 0.118(15) 0.111(18) 0.021(14) -0.001(14) -0.007(14)
C30 0.048(10) 0.035(8) 0.066(10) 0.012(7) 0.017(8) 0.015(7)
C15 0.098(15) 0.034(8) 0.050(9) 0.008(7) -0.018(9) 0.012(9)
C46 0.132(19) 0.124(15) 0.19(2) 0.037(14) 0.035(16) 0.003(14)
C40 0.059(11) 0.041(8) 0.052(9) 0.007(7) 0.019(8) 0.002(7)
C47 0.140(19) 0.123(16) 0.22(2) 0.027(16) 0.047(16) -0.003(15)
C34 0.088(14) 0.061(11) 0.035(8) -0.003(7) -0.012(8) 0.005(10)
C49 0.096(17) 0.072(13) 0.067(12) -0.007(10) 0.009(11) 0.013(12)
C11 0.096(14) 0.044(9) 0.035(8) 0.006(6) 0.015(8) 0.006(9)
C35 0.099(15) 0.047(9) 0.044(9) -0.014(7) -0.009(9) 0.008(10)
C33 0.069(12) 0.045(9) 0.046(9) 0.013(7) 0.002(8) 0.005(8)
C42 0.058(11) 0.036(8) 0.070(11) -0.009(7) 0.008(8) 0.001(7)
C4 0.064(10) 0.022(6) 0.042(8) -0.002(5) 0.008(7) -0.002(6)
C17 0.064(11) 0.027(7) 0.043(8) -0.002(6) 0.005(7) -0.003(7)
C29 0.049(9) 0.051(9) 0.036(7) 0.018(6) 0.005(6) 0.002(7)
C22 0.040(8) 0.030(7) 0.047(8) -0.010(6) -0.001(6) -0.003(6)
C16 0.060(10) 0.029(7) 0.049(8) 0.006(6) 0.005(7) 0.010(7)
C41 0.065(11) 0.033(8) 0.046(8) -0.001(6) 0.008(7) 0.001(7)
C7 0.068(11) 0.047(9) 0.036(8) -0.004(6) -0.017(7) -0.005(8)
C25 0.052(10) 0.059(10) 0.040(8) -0.003(7) -0.003(7) -0.001(8)
C36 0.049(9) 0.036(8) 0.053(9) -0.007(6) -0.006(7) 0.011(7)
C39 0.031(8) 0.046(9) 0.063(10) 0.005(7) 0.004(7) 0.010(7)
C2 0.057(9) 0.024(6) 0.027(6) 0.004(5) 0.000(6) 0.004(6)
C18 0.040(8) 0.033(7) 0.036(7) 0.007(5) 0.000(6) 0.002(6)
C24 0.045(9) 0.023(6) 0.052(8) -0.001(6) 0.003(6) 0.000(6)
C6 0.039(8) 0.026(6) 0.047(8) 0.006(6) 0.005(6) 0.003(6)
C9 0.047(9) 0.027(7) 0.052(8) 0.005(6) 0.016(7) -0.002(6)
C37 0.037(8) 0.041(8) 0.043(8) -0.002(6) -0.004(6) -0.003(6)
C14 0.042(9) 0.032(7) 0.056(9) 0.003(6) -0.012(7) 0.002(6)
C28 0.053(9) 0.026(7) 0.046(8) 0.005(6) 0.011(7) 0.000(6)
C23 0.041(8) 0.038(8) 0.041(7) -0.003(6) 0.004(6) -0.008(6)
Cl4 0.283(14) 0.137(8) 0.150(8) -0.023(6) 0.055(8) 0.006(8)
Cl3 0.286(14) 0.135(8) 0.273(13) -0.020(9) 0.112(11) 0.005(9)
C48 0.293(17) 0.156(14) 0.231(15) -0.023(13) 0.088(13) -0.011(13)

loop_
_atom_type_symbol
_atom_type_description
_atom_type_scat_dispersion_real
_atom_type_scat_dispersion_imag
_atom_type_scat_source
C C 0.0033 0.0016 'International Tables Vol C Tables 4.2.6.8 and 6.1.1.4'
H H 0.0000 0.0000 'International Tables Vol C Tables 4.2.6.8 and 6.1.1.4'
Ca Ca 0.2262 0.3064 'International Tables Vol C Tables 4.2.6.8 and 6.1.1.4'
Cl Cl 0.1484 0.1585 'International Tables Vol C Tables 4.2.6.8 and 6.1.1.4'
I I -0.4742 1.8119 'International Tables Vol C Tables 4.2.6.8 and 6.1.1.4'
N N 0.0061 0.0033 'International Tables Vol C Tables 4.2.6.8 and 6.1.1.4'
O O 0.0106 0.0060 'International Tables Vol C Tables 4.2.6.8 and 6.1.1.4'

loop_
_geom_angle_atom_site_label_1
_geom_angle_atom_site_label_2
_geom_angle_atom_site_label_3
_geom_angle
_geom_angle_site_symmetry_1
_geom_angle_site_symmetry_3
_geom_angle_publ_flag
I1 Ca1 Ca2 104.65(8) . . ?
O1 Ca1 I1 105.1(2) . . ?
O1 Ca1 Ca2 40.2(2) . . ?
O1 Ca1 O2 80.5(3) . . ?
O1 Ca1 O3 162.6(3) . . ?
O1 Ca1 N2 75.3(3) . . ?
O1 Ca1 N1 81.6(3) . . ?
O2 Ca1 I1 98.4(2) . . ?
O2 Ca1 Ca2 40.3(2) . . ?
O2 Ca1 O3 103.1(3) . . ?
O2 Ca1 N2 95.1(3) . . ?
O2 Ca1 N1 160.0(3) . . ?
O3 Ca1 I1 91.4(2) . . ?
O3 Ca1 Ca2 141.1(3) . . ?
O3 Ca1 N2 87.4(3) . . ?
O3 Ca1 N1 91.4(3) . . ?
N2 Ca1 I1 166.4(3) . . ?
N2 Ca1 Ca2 84.5(3) . . ?
N1 Ca1 I1 95.0(3) . . ?
N1 Ca1 Ca2 121.4(3) . . ?
N1 Ca1 N2 71.6(3) . . ?
I2 Ca2 Ca1 138.70(9) . . ?
O1 Ca2 I2 99.4(2) . . ?
O1 Ca2 Ca1 39.5(2) . . ?
O1 Ca2 O2 80.0(3) . . ?
O1 Ca2 N5 157.0(4) . . ?
O1 Ca2 O4 89.7(3) . . ?
O1 Ca2 N6 108.9(4) . . ?
O2 Ca2 I2 173.6(2) . . ?
O2 Ca2 Ca1 40.5(2) . . ?
O2 Ca2 N5 78.2(4) . . ?
O2 Ca2 O4 97.0(3) . . ?
O2 Ca2 N6 77.3(4) . . ?
N5 Ca2 I2 103.0(3) . . ?
N5 Ca2 Ca1 118.3(3) . . ?
N5 Ca2 N6 73.4(4) . . ?
O4 Ca2 I2 89.4(3) . . ?
O4 Ca2 Ca1 93.6(3) . . ?
O4 Ca2 N5 85.7(3) . . ?
O4 Ca2 N6 158.9(4) . . ?
N6 Ca2 I2 97.0(3) . . ?
N6 Ca2 Ca1 94.8(3) . . ?
Ca1 O1 Ca2 100.3(3) . . ?
C1 O1 Ca1 127.6(8) . . ?
C1 O1 Ca2 125.8(8) . . ?
Ca2 O2 Ca1 99.1(3) . . ?
C19 O2 Ca1 124.7(7) . . ?
C19 O2 Ca2 129.0(7) . . ?
C40 O3 Ca1 128.5(9) . . ?
C37 O3 Ca1 125.9(8) . . ?
C37 O3 C40 104.7(11) . . ?
N5 N7 C20 120.1(10) . . ?
C26 N7 N5 111.0(10) . . ?
C26 N7 C20 128.8(10) . . ?
N2 N4 C3 112.2(10) . . ?
N2 N4 C2 121.1(10) . . ?
C3 N4 C2 126.7(11) . . ?
N7 N5 Ca2 119.7(8) . . ?
C28 N5 Ca2 135.6(9) . . ?
C28 N5 N7 104.6(10) . . ?
N4 N2 Ca1 116.2(7) . . ?
C5 N2 Ca1 137.5(9) . . ?
C5 N2 N4 104.4(10) . . ?
N3 N1 Ca1 117.1(8) . . ?
C10 N1 Ca1 137.3(9) . . ?
C10 N1 N3 105.6(10) . . ?
C44 O4 Ca2 121.8(9) . . ?
C41 O4 Ca2 126.3(8) . . ?
C41 O4 C44 109.6(11) . . ?
N1 N3 C2 122.3(10) . . ?
C8 N3 N1 110.5(11) . . ?
C8 N3 C2 127.1(11) . . ?
N6 N8 C20 121.0(10) . . ?
C21 N8 N6 112.3(11) . . ?
C21 N8 C20 126.6(11) . . ?
N4 C3 C7 122.4(12) . . ?
C4 C3 N4 105.5(12) . . ?
C4 C3 C7 132.1(13) . . ?
C32 C31 C19 119.9(12) . . ?
C32 C31 C36 119.0(12) . . ?
C36 C31 C19 120.7(12) . . ?
H38A C38 H38B 109.0 . . ?
C39 C38 H38A 111.0 . . ?
C39 C38 H38B 111.0 . . ?
C37 C38 H38A 111.0 . . ?
C37 C38 H38B 111.0 . . ?
C37 C38 C39 103.9(12) . . ?
N3 C8 C11 123.7(14) . . ?
C9 C8 N3 107.0(12) . . ?
C9 C8 C11 129.3(13) . . ?
O1 C1 H1 107.7 . . ?
O1 C1 C13 113.4(10) . . ?
O1 C1 C2 113.2(11) . . ?
C13 C1 H1 107.7 . . ?
C13 C1 C2 107.0(10) . . ?
C2 C1 H1 107.7 . . ?
N8 N6 Ca2 117.9(8) . . ?
C23 N6 Ca2 137.1(9) . . ?
C23 N6 N8 104.9(11) . . ?
O2 C19 C31 115.3(10) . . ?
O2 C19 H19 107.3 . . ?
O2 C19 C20 112.4(9) . . ?
C31 C19 H19 107.3 . . ?
C31 C19 C20 106.7(10) . . ?
C20 C19 H19 107.3 . . ?
N1 C10 C12 120.7(12) . . ?
N1 C10 C9 110.8(12) . . ?
C9 C10 C12 128.5(12) . . ?
N7 C26 C29 121.8(12) . . ?
C27 C26 N7 107.4(11) . . ?
C27 C26 C29 130.7(13) . . ?
N7 C20 C19 115.1(10) . . ?
N7 C20 H20 105.7 . . ?
N8 C20 N7 111.7(10) . . ?
N8 C20 C19 112.0(10) . . ?
N8 C20 H20 105.7 . . ?
C19 C20 H20 105.7 . . ?
C31 C32 H32 119.4 . . ?
C31 C32 C33 121.1(14) . . ?
C33 C32 H32 119.4 . . ?
N8 C21 C22 106.0(12) . . ?
N8 C21 C24 123.8(12) . . ?
C22 C21 C24 130.1(12) . . ?
C18 C13 C1 121.5(12) . . ?
C18 C13 C14 118.5(12) . . ?
C14 C13 C1 119.9(12) . . ?
C10 C12 H12A 109.5 . . ?
C10 C12 H12B 109.5 . . ?
C10 C12 H12C 109.5 . . ?
H12A C12 H12B 109.5 . . ?
H12A C12 H12C 109.5 . . ?
H12B C12 H12C 109.5 . . ?
N2 C5 C4 110.7(12) . . ?
N2 C5 C6 121.2(12) . . ?
C4 C5 C6 128.1(12) . . ?
C26 C27 H27 126.7 . . ?
C26 C27 C28 106.6(13) . . ?
C28 C27 H27 126.7 . . ?
O4 C44 H44A 110.8 . . ?
O4 C44 H44B 110.8 . . ?
O4 C44 C43 104.7(13) . . ?
H44A C44 H44B 108.9 . . ?
C43 C44 H44A 110.8 . . ?
C43 C44 H44B 110.8 . . ?
C44 C43 H43A 111.4 . . ?
C44 C43 H43B 111.4 . . ?
H43A C43 H43B 109.3 . . ?
C42 C43 C44 101.7(14) . . ?
C42 C43 H43A 111.4 . . ?
C42 C43 H43B 111.4 . . ?
H45A C45 H45B 109.5 . . ?
H45A C45 H45C 109.5 . . ?
H45B C45 H45C 109.5 . . ?
C46 C45 H45A 109.5 . . ?
C46 C45 H45B 109.5 . . ?
C46 C45 H45C 109.5 . . ?
H30A C30 H30B 109.5 . . ?
H30A C30 H30C 109.5 . . ?
H30B C30 H30C 109.5 . . ?
C28 C30 H30A 109.5 . . ?
C28 C30 H30B 109.5 . . ?
C28 C30 H30C 109.5 . . ?
C16 C15 H15 119.7 . . ?
C16 C15 C14 120.7(15) . . ?
C14 C15 H15 119.7 . . ?
C45 C46 H46A 112.5 . . ?
C45 C46 H46B 112.5 . . ?
C45 C46 C47 96(3) . . ?
H46A C46 H46B 110.0 . . ?
C47 C46 H46A 112.5 . . ?
C47 C46 H46B 112.5 . . ?
O3 C40 H40A 110.7 . . ?
O3 C40 H40B 110.7 . . ?
O3 C40 C39 105.4(12) . . ?
H40A C40 H40B 108.8 . . ?
C39 C40 H40A 110.7 . . ?
C39 C40 H40B 110.7 . . ?
C46 C47 H47A 110.7 . . ?
C46 C47 H47B 110.7 . . ?
C47 C47 C46 105(3) 3_765 . ?
C47 C47 H47A 110.7 3_765 . ?
C47 C47 H47B 110.7 3_765 . ?
H47A C47 H47B 108.8 . . ?
C35 C34 H34 120.2 . . ?
C33 C34 H34 120.2 . . ?
C33 C34 C35 119.5(15) . . ?
Cl1 C49 H49A 108.9 . . ?
Cl1 C49 H49B 108.9 . . ?
Cl2 C49 Cl1 113.4(13) . . ?
Cl2 C49 H49A 108.9 . . ?
Cl2 C49 H49B 108.9 . . ?
H49A C49 H49B 107.7 . . ?
C8 C11 H11A 109.5 . . ?
C8 C11 H11B 109.5 . . ?
C8 C11 H11C 109.5 . . ?
H11A C11 H11B 109.5 . . ?
H11A C11 H11C 109.5 . . ?
H11B C11 H11C 109.5 . . ?
C34 C35 H35 119.5 . . ?
C34 C35 C36 121.1(16) . . ?
C36 C35 H35 119.5 . . ?
C32 C33 H33 120.0 . . ?
C34 C33 C32 120.0(15) . . ?
C34 C33 H33 120.0 . . ?
C43 C42 H42A 111.1 . . ?
C43 C42 H42B 111.1 . . ?
C43 C42 C41 103.2(13) . . ?
H42A C42 H42B 109.1 . . ?
C41 C42 H42A 111.1 . . ?
C41 C42 H42B 111.1 . . ?
C3 C4 C5 107.1(12) . . ?
C3 C4 H4 126.5 . . ?
C5 C4 H4 126.5 . . ?
C16 C17 H17 120.7 . . ?
C18 C17 H17 120.7 . . ?
C18 C17 C16 118.7(14) . . ?
C26 C29 H29A 109.5 . . ?
C26 C29 H29B 109.5 . . ?
C26 C29 H29C 109.5 . . ?
H29A C29 H29B 109.5 . . ?
H29A C29 H29C 109.5 . . ?
H29B C29 H29C 109.5 . . ?
C21 C22 H22 126.6 . . ?
C21 C22 C23 106.9(12) . . ?
C23 C22 H22 126.6 . . ?
C15 C16 C17 120.3(13) . . ?
C15 C16 H16 119.9 . . ?
C17 C16 H16 119.9 . . ?
O4 C41 C42 105.9(13) . . ?
O4 C41 H41A 110.5 . . ?
O4 C41 H41B 110.5 . . ?
C42 C41 H41A 110.5 . . ?
C42 C41 H41B 110.5 . . ?
H41A C41 H41B 108.7 . . ?
C3 C7 H7A 109.5 . . ?
C3 C7 H7B 109.5 . . ?
C3 C7 H7C 109.5 . . ?
H7A C7 H7B 109.5 . . ?
H7A C7 H7C 109.5 . . ?
H7B C7 H7C 109.5 . . ?
H25A C25 H25B 109.5 . . ?
H25A C25 H25C 109.5 . . ?
H25B C25 H25C 109.5 . . ?
C23 C25 H25A 109.5 . . ?
C23 C25 H25B 109.5 . . ?
C23 C25 H25C 109.5 . . ?
C31 C36 H36 120.4 . . ?
C35 C36 C31 119.2(14) . . ?
C35 C36 H36 120.4 . . ?
C38 C39 H39A 110.7 . . ?
C38 C39 H39B 110.7 . . ?
C40 C39 C38 105.4(12) . . ?
C40 C39 H39A 110.7 . . ?
C40 C39 H39B 110.7 . . ?
H39A C39 H39B 108.8 . . ?
N4 C2 C1 112.5(11) . . ?
N4 C2 H2 106.4 . . ?
N3 C2 N4 110.1(11) . . ?
N3 C2 C1 114.4(10) . . ?
N3 C2 H2 106.4 . . ?
C1 C2 H2 106.4 . . ?
C13 C18 C17 121.5(13) . . ?
C13 C18 H18 119.3 . . ?
C17 C18 H18 119.3 . . ?
C21 C24 H24A 109.5 . . ?
C21 C24 H24B 109.5 . . ?
C21 C24 H24C 109.5 . . ?
H24A C24 H24B 109.5 . . ?
H24A C24 H24C 109.5 . . ?
H24B C24 H24C 109.5 . . ?
C5 C6 H6A 109.5 . . ?
C5 C6 H6B 109.5 . . ?
C5 C6 H6C 109.5 . . ?
H6A C6 H6B 109.5 . . ?
H6A C6 H6C 109.5 . . ?
H6B C6 H6C 109.5 . . ?
C8 C9 C10 106.2(12) . . ?
C8 C9 H9 126.9 . . ?
C10 C9 H9 126.9 . . ?
O3 C37 C38 104.2(11) . . ?
O3 C37 H37A 110.9 . . ?
O3 C37 H37B 110.9 . . ?
C38 C37 H37A 110.9 . . ?
C38 C37 H37B 110.9 . . ?
H37A C37 H37B 108.9 . . ?
C13 C14 H14 119.8 . . ?
C15 C14 C13 120.4(14) . . ?
C15 C14 H14 119.8 . . ?
N5 C28 C27 110.4(13) . . ?
N5 C28 C30 120.7(12) . . ?
C27 C28 C30 128.9(14) . . ?
N6 C23 C22 109.7(12) . . ?
N6 C23 C25 120.8(13) . . ?
C22 C23 C25 129.3(13) . . ?
Cl4 C48 H48A 109.5 . . ?
Cl4 C48 H48B 109.5 . . ?
Cl3 C48 Cl4 110.8 . . ?
Cl3 C48 H48A 109.5 . . ?
Cl3 C48 H48B 109.5 . . ?
H48A C48 H48B 108.1 . . ?

loop_
_geom_bond_atom_site_label_1
_geom_bond_atom_site_label_2
_geom_bond_distance
_geom_bond_site_symmetry_2
_geom_bond_publ_flag
I1 Ca1 3.129(3) . ?
I2 Ca2 3.118(3) . ?
Ca1 Ca2 3.468(4) . ?
Ca1 O1 2.244(9) . ?
Ca1 O2 2.282(9) . ?
Ca1 O3 2.360(10) . ?
Ca1 N2 2.534(11) . ?
Ca1 N1 2.496(11) . ?
Ca2 O1 2.273(9) . ?
Ca2 O2 2.274(9) . ?
Ca2 N5 2.458(10) . ?
Ca2 O4 2.381(10) . ?
Ca2 N6 2.517(12) . ?
Cl1 C49 1.73(2) . ?
Cl2 C49 1.72(2) . ?
O1 C1 1.373(14) . ?
O2 C19 1.397(14) . ?
O3 C40 1.460(17) . ?
O3 C37 1.433(16) . ?
N7 N5 1.372(15) . ?
N7 C26 1.351(16) . ?
N7 C20 1.466(16) . ?
N4 N2 1.365(15) . ?
N4 C3 1.374(16) . ?
N4 C2 1.457(15) . ?
N5 C28 1.330(18) . ?
N2 C5 1.346(16) . ?
N1 N3 1.370(14) . ?
N1 C10 1.330(16) . ?
O4 C44 1.445(16) . ?
O4 C41 1.430(18) . ?
N3 C8 1.366(16) . ?
N3 C2 1.442(17) . ?
N8 N6 1.367(15) . ?
N8 C20 1.447(16) . ?
N8 C21 1.358(16) . ?
C3 C4 1.363(19) . ?
C3 C7 1.491(19) . ?
C31 C19 1.527(17) . ?
C31 C32 1.368(19) . ?
C31 C36 1.406(19) . ?
C38 H38A 0.9900 . ?
C38 H38B 0.9900 . ?
C38 C39 1.52(2) . ?
C38 C37 1.52(2) . ?
C8 C11 1.49(2) . ?
C8 C9 1.36(2) . ?
C1 H1 1.0000 . ?
C1 C13 1.525(17) . ?
C1 C2 1.549(19) . ?
N6 C23 1.354(18) . ?
C19 H19 1.0000 . ?
C19 C20 1.560(17) . ?
C10 C12 1.469(18) . ?
C10 C9 1.395(19) . ?
C26 C27 1.33(2) . ?
C26 C29 1.513(18) . ?
C20 H20 1.0000 . ?
C32 H32 0.9500 . ?
C32 C33 1.39(2) . ?
C21 C22 1.372(19) . ?
C21 C24 1.482(19) . ?
C13 C18 1.378(19) . ?
C13 C14 1.391(19) . ?
C12 H12A 0.9800 . ?
C12 H12B 0.9800 . ?
C12 H12C 0.9800 . ?
C5 C4 1.40(2) . ?
C5 C6 1.482(18) . ?
C27 H27 0.9500 . ?
C27 C28 1.400(19) . ?
C44 H44A 0.9900 . ?
C44 H44B 0.9900 . ?
C44 C43 1.50(2) . ?
C43 H43A 0.9900 . ?
C43 H43B 0.9900 . ?
C43 C42 1.50(2) . ?
C45 H45A 0.9800 . ?
C45 H45B 0.9800 . ?
C45 H45C 0.9800 . ?
C45 C46 1.53(3) . ?
C30 H30A 0.9800 . ?
C30 H30B 0.9800 . ?
C30 H30C 0.9800 . ?
C30 C28 1.489(19) . ?
C15 H15 0.9500 . ?
C15 C16 1.36(2) . ?
C15 C14 1.39(2) . ?
C46 H46A 0.9900 . ?
C46 H46B 0.9900 . ?
C46 C47 1.54(3) . ?
C40 H40A 0.9900 . ?
C40 H40B 0.9900 . ?
C40 C39 1.50(2) . ?
C47 C47 1.53(6) 3_765 ?
C47 H47A 0.9900 . ?
C47 H47B 0.9900 . ?
C34 H34 0.9500 . ?
C34 C35 1.38(2) . ?
C34 C33 1.37(2) . ?
C49 H49A 0.9900 . ?
C49 H49B 0.9900 . ?
C11 H11A 0.9800 . ?
C11 H11B 0.9800 . ?
C11 H11C 0.9800 . ?
C35 H35 0.9500 . ?
C35 C36 1.39(2) . ?
C33 H33 0.9500 . ?
C42 H42A 0.9900 . ?
C42 H42B 0.9900 . ?
C42 C41 1.51(2) . ?
C4 H4 0.9500 . ?
C17 H17 0.9500 . ?
C17 C16 1.40(2) . ?
C17 C18 1.392(19) . ?
C29 H29A 0.9800 . ?
C29 H29B 0.9800 . ?
C29 H29C 0.9800 . ?
C22 H22 0.9500 . ?
C22 C23 1.41(2) . ?
C16 H16 0.9500 . ?
C41 H41A 0.9900 . ?
C41 H41B 0.9900 . ?
C7 H7A 0.9800 . ?
C7 H7B 0.9800 . ?
C7 H7C 0.9800 . ?
C25 H25A 0.9800 . ?
C25 H25B 0.9800 . ?
C25 H25C 0.9800 . ?
C25 C23 1.46(2) . ?
C36 H36 0.9500 . ?
C39 H39A 0.9900 . ?
C39 H39B 0.9900 . ?
C2 H2 1.0000 . ?
C18 H18 0.9500 . ?
C24 H24A 0.9800 . ?
C24 H24B 0.9800 . ?
C24 H24C 0.9800 . ?
C6 H6A 0.9800 . ?
C6 H6B 0.9800 . ?
C6 H6C 0.9800 . ?
C9 H9 0.9500 . ?
C37 H37A 0.9900 . ?
C37 H37B 0.9900 . ?
C14 H14 0.9500 . ?
Cl4 C48 1.7773 . ?
Cl3 C48 1.7651 . ?
C48 H48A 0.9900 . ?
C48 H48B 0.9900 . ?

loop_
_geom_torsion_atom_site_label_1
_geom_torsion_atom_site_label_2
_geom_torsion_atom_site_label_3
_geom_torsion_atom_site_label_4
_geom_torsion
_geom_torsion_site_symmetry_1
_geom_torsion_site_symmetry_2
_geom_torsion_site_symmetry_3
_geom_torsion_site_symmetry_4
_geom_torsion_publ_flag
Ca1 O1 C1 C13 99.2(12) . . . . ?
Ca1 O1 C1 C2 -22.9(15) . . . . ?
Ca1 O2 C19 C31 -92.3(12) . . . . ?
Ca1 O2 C19 C20 145.0(8) . . . . ?
Ca1 O3 C40 C39 154.2(10) . . . . ?
Ca1 O3 C37 C38 -149.2(9) . . . . ?
Ca1 N2 C5 C4 -162.5(10) . . . . ?
Ca1 N2 C5 C6 16(2) . . . . ?
Ca1 N1 N3 C8 -178.6(8) . . . . ?
Ca1 N1 N3 C2 -0.9(14) . . . . ?
Ca1 N1 C10 C12 -3.5(19) . . . . ?
Ca1 N1 C10 C9 178.5(9) . . . . ?
Ca2 O1 C1 C13 -114.2(11) . . . . ?
Ca2 O1 C1 C2 123.6(10) . . . . ?
Ca2 O2 C19 C31 123.6(10) . . . . ?
Ca2 O2 C19 C20 1.0(14) . . . . ?
Ca2 N5 C28 C27 174.7(10) . . . . ?
Ca2 N5 C28 C30 -4(2) . . . . ?
Ca2 O4 C44 C43 143.8(12) . . . . ?
Ca2 O4 C41 C42 -166.8(10) . . . . ?
Ca2 N6 C23 C22 -170.7(11) . . . . ?
Ca2 N6 C23 C25 6(2) . . . . ?
O1 C1 C13 C18 -26.6(19) . . . . ?
O1 C1 C13 C14 156.4(13) . . . . ?
O1 C1 C2 N4 -51.9(15) . . . . ?
O1 C1 C2 N3 74.6(13) . . . . ?
O2 C19 C20 N7 62.6(13) . . . . ?
O2 C19 C20 N8 -66.5(13) . . . . ?
O3 C40 C39 C38 17.0(16) . . . . ?
N7 N5 C28 C27 -1.4(16) . . . . ?
N7 N5 C28 C30 179.6(13) . . . . ?
N7 C26 C27 C28 -1.5(17) . . . . ?
N4 N2 C5 C4 0.4(16) . . . . ?
N4 N2 C5 C6 179.0(12) . . . . ?
N4 C3 C4 C5 -2.3(17) . . . . ?
N5 N7 C26 C27 0.7(16) . . . . ?
N5 N7 C26 C29 176.0(12) . . . . ?
N5 N7 C20 N8 64.9(14) . . . . ?
N5 N7 C20 C19 -64.3(14) . . . . ?
N2 N4 C3 C4 2.7(16) . . . . ?
N2 N4 C3 C7 -178.9(13) . . . . ?
N2 N4 C2 N3 -56.2(16) . . . . ?
N2 N4 C2 C1 72.7(16) . . . . ?
N2 C5 C4 C3 1.2(18) . . . . ?
N1 N3 C8 C11 -178.4(12) . . . . ?
N1 N3 C8 C9 -0.3(14) . . . . ?
N1 N3 C2 N4 68.2(14) . . . . ?
N1 N3 C2 C1 -59.5(15) . . . . ?
N1 C10 C9 C8 -0.3(15) . . . . ?
O4 C44 C43 C42 35.4(18) . . . . ?
N3 N1 C10 C12 178.1(11) . . . . ?
N3 N1 C10 C9 0.1(14) . . . . ?
N3 C8 C9 C10 0.4(15) . . . . ?
N8 N6 C23 C22 3.6(16) . . . . ?
N8 N6 C23 C25 -179.4(13) . . . . ?
N8 C21 C22 C23 3.6(16) . . . . ?
C3 N4 N2 Ca1 165.3(9) . . . . ?
C3 N4 N2 C5 -1.9(15) . . . . ?
C3 N4 C2 N3 122.0(14) . . . . ?
C3 N4 C2 C1 -109.1(15) . . . . ?
C31 C19 C20 N7 -64.8(13) . . . . ?
C31 C19 C20 N8 166.1(10) . . . . ?
C31 C32 C33 C34 0(2) . . . . ?
C8 N3 C2 N4 -114.5(13) . . . . ?
C8 N3 C2 C1 117.7(13) . . . . ?
C1 C13 C18 C17 -176.6(13) . . . . ?
C1 C13 C14 C15 176.4(16) . . . . ?
N6 N8 C20 N7 -61.7(15) . . . . ?
N6 N8 C20 C19 69.0(15) . . . . ?
N6 N8 C21 C22 -1.5(16) . . . . ?
N6 N8 C21 C24 -178.4(13) . . . . ?
C19 C31 C32 C33 174.0(13) . . . . ?
C19 C31 C36 C35 -173.7(15) . . . . ?
C10 N1 N3 C8 0.1(13) . . . . ?
C10 N1 N3 C2 177.8(11) . . . . ?
C26 N7 N5 Ca2 -176.4(9) . . . . ?
C26 N7 N5 C28 0.5(15) . . . . ?
C26 N7 C20 N8 -115.7(14) . . . . ?
C26 N7 C20 C19 115.1(14) . . . . ?
C26 C27 C28 N5 1.9(18) . . . . ?
C26 C27 C28 C30 -179.2(16) . . . . ?
C20 N7 N5 Ca2 3.1(14) . . . . ?
C20 N7 N5 C28 180.0(11) . . . . ?
C20 N7 C26 C27 -178.8(12) . . . . ?
C20 N7 C26 C29 -3(2) . . . . ?
C20 N8 N6 Ca2 -6.8(16) . . . . ?
C20 N8 N6 C23 177.6(12) . . . . ?
C20 N8 C21 C22 179.7(12) . . . . ?
C20 N8 C21 C24 3(2) . . . . ?
C32 C31 C19 O2 145.9(12) . . . . ?
C32 C31 C19 C20 -88.5(14) . . . . ?
C32 C31 C36 C35 0(2) . . . . ?
C21 N8 N6 Ca2 174.3(9) . . . . ?
C21 N8 N6 C23 -1.3(16) . . . . ?
C21 N8 C20 N7 117.0(13) . . . . ?
C21 N8 C20 C19 -112.2(13) . . . . ?
C21 C22 C23 N6 -4.6(17) . . . . ?
C21 C22 C23 C25 178.8(15) . . . . ?
C13 C1 C2 N4 -177.5(11) . . . . ?
C13 C1 C2 N3 -51.0(14) . . . . ?
C12 C10 C9 C8 -178.2(13) . . . . ?
C44 O4 C41 C42 -4.0(17) . . . . ?
C44 C43 C42 C41 -37.4(19) . . . . ?
C43 C42 C41 O4 26.2(18) . . . . ?
C45 C46 C47 C47 171(4) . . . 3_765 ?
C40 O3 C37 C38 41.1(14) . . . . ?
C34 C35 C36 C31 0(3) . . . . ?
C11 C8 C9 C10 178.3(14) . . . . ?
C35 C34 C33 C32 0(3) . . . . ?
C33 C34 C35 C36 1(3) . . . . ?
C29 C26 C27 C28 -176.2(15) . . . . ?
C16 C15 C14 C13 1(3) . . . . ?
C16 C17 C18 C13 0(2) . . . . ?
C41 O4 C44 C43 -20.0(18) . . . . ?
C7 C3 C4 C5 179.5(16) . . . . ?
C36 C31 C19 O2 -40.9(17) . . . . ?
C36 C31 C19 C20 84.7(14) . . . . ?
C36 C31 C32 C33 1(2) . . . . ?
C39 C38 C37 O3 -29.6(15) . . . . ?
C2 N4 N2 Ca1 -16.3(16) . . . . ?
C2 N4 N2 C5 176.5(12) . . . . ?
C2 N4 C3 C4 -175.6(14) . . . . ?
C2 N4 C3 C7 3(2) . . . . ?
C2 N3 C8 C11 4(2) . . . . ?
C2 N3 C8 C9 -177.9(12) . . . . ?
C2 C1 C13 C18 98.9(14) . . . . ?
C2 C1 C13 C14 -78.1(16) . . . . ?
C18 C13 C14 C15 -1(2) . . . . ?
C18 C17 C16 C15 1(3) . . . . ?
C24 C21 C22 C23 -179.7(14) . . . . ?
C6 C5 C4 C3 -177.2(14) . . . . ?
C37 O3 C40 C39 -36.5(15) . . . . ?
C37 C38 C39 C40 7.3(16) . . . . ?
C14 C13 C18 C17 0(2) . . . . ?
C14 C15 C16 C17 -1(3) . . . . ?
